data_8105130
loop_
_publ_author_name
'Guo, Yu-Kun'
'Chen, Shi-Jun'
'Zhang, Meng-Meng'
'Lan, Han-Yang'
'Wang, Yu-Cai'
'Zhong, Qi-Di'

_publ_section_title
;
 Crystal structure of diethyl
 6,12-bis(4-fluorophenyl)-2,10-dimethoxy-3,9-diphenyl-3,9-diazatetracyclo[6.4.0.02,7.04,11]dodecane-1,5-dicarboxylate,
 C42H42F2N2O6
;
_journal_issue 2
_journal_name_full 'Zeitschrift f\"ur Kristallographie - New Crystal Structures'
_journal_page_first 425
_journal_page_last 427
_journal_paper_doi 10.1515/ncrs-2019-0729
_journal_volume 235
_journal_year 2020
_chemical_formula_moiety 'C42 H42 F2 N2 O6'
_chemical_formula_sum 'C42 H42 F2 N2 O6'
_chemical_formula_weight 708.77
_space_group_crystal_system monoclinic
_space_group_IT_number 14
_space_group_name_Hall '-P 2ybc'
_space_group_name_H-M_alt 'P 1 21/c 1'
_atom_sites_solution_hydrogens geom
_cell_angle_alpha 90
_cell_angle_beta 103.130(3)
_cell_angle_gamma 90
_cell_formula_units_Z 4
_cell_length_a 20.159(3)
_cell_length_b 8.3357(10)
_cell_length_c 21.372(3)
_cell_measurement_reflns_used 5860
_cell_measurement_temperature 113(2)
_cell_measurement_theta_max 27.5
_cell_measurement_theta_min 3.2
_cell_volume 3497.4(8)
_computing_cell_refinement 'CrystalClear-SM Expert 2.1 b42'
_computing_data_collection 'CrystalClear-SM Expert 2.1 b42 (Rigaku, 2015)'
_computing_data_reduction 'CrystalClear-SM Expert 2.1 b42'
_computing_molecular_graphics 'Olex2 (Dolomanov et al., 2009)'
_computing_publication_material 'Olex2 (Dolomanov et al., 2009)'
_computing_structure_refinement 'ShelXL (Sheldrick, 2015)'
_computing_structure_solution 'SHELXS-97 (Sheldrick, 1990)'
_diffrn_ambient_temperature 113.15
_diffrn_detector_area_resol_mean 5.814
_diffrn_measured_fraction_theta_full 0.998
_diffrn_measured_fraction_theta_max 0.992
_diffrn_measurement_device_type 'Rigaku XtaLAB P200'
_diffrn_measurement_method '\w and \f scans'
_diffrn_radiation_type MoK\a
_diffrn_radiation_wavelength 0.71073
_diffrn_reflns_av_R_equivalents 0.0412
_diffrn_reflns_av_unetI/netI 0.0354
_diffrn_reflns_Laue_measured_fraction_full 0.998
_diffrn_reflns_Laue_measured_fraction_max 0.992
_diffrn_reflns_limit_h_max 25
_diffrn_reflns_limit_h_min -26
_diffrn_reflns_limit_k_max 10
_diffrn_reflns_limit_k_min -10
_diffrn_reflns_limit_l_max 27
_diffrn_reflns_limit_l_min -27
_diffrn_reflns_number 34082
_diffrn_reflns_point_group_measured_fraction_full 0.998
_diffrn_reflns_point_group_measured_fraction_max 0.992
_diffrn_reflns_theta_full 25.242
_diffrn_reflns_theta_max 27.492
_diffrn_reflns_theta_min 3.113
_exptl_absorpt_coefficient_mu 0.097
_exptl_absorpt_correction_T_max 0.9761
_exptl_absorpt_correction_T_min 0.9694
_exptl_absorpt_correction_type multi-scan
_exptl_absorpt_process_details 'REQAB (Rigaku, 1998)'
_exptl_crystal_colour colourless
_exptl_crystal_colour_primary colourless
_exptl_crystal_density_diffrn 1.346
_exptl_crystal_density_method 'not measured'
_exptl_crystal_description block
_exptl_crystal_F_000 1496
_exptl_crystal_size_max 0.2
_exptl_crystal_size_mid 0.18
_exptl_crystal_size_min 0.12
_refine_diff_density_max 0.351
_refine_diff_density_min -0.224
_refine_diff_density_rms 0.044
_refine_ls_extinction_coef .
_refine_ls_extinction_method none
_refine_ls_goodness_of_fit_ref 1.015
_refine_ls_hydrogen_treatment constr
_refine_ls_matrix_type full
_refine_ls_number_parameters 473
_refine_ls_number_reflns 7964
_refine_ls_number_restraints 0
_refine_ls_restrained_S_all 1.015
_refine_ls_R_factor_all 0.0632
_refine_ls_R_factor_gt 0.0414
_refine_ls_shift/su_max 0.000
_refine_ls_shift/su_mean 0.000
_refine_ls_structure_factor_coef Fsqd
_refine_ls_weighting_details 'w=1/[\s^2^(Fo^2^)+(0.0497P)^2^+1.1455P] where P=(Fo^2^+2Fc^2^)/3'
_refine_ls_weighting_scheme calc
_refine_ls_wR_factor_gt 0.0986
_refine_ls_wR_factor_ref 0.1083
_reflns_Friedel_coverage 0.000
_reflns_Friedel_fraction_full .
_reflns_Friedel_fraction_max .
_reflns_number_gt 5896
_reflns_number_total 7964
_reflns_threshold_expression 'I > 2\s(I)'
_cod_data_source_file suppl_ncrs-2019-0729_suppl.cif
_cod_data_source_block shelx
_cod_database_code 8105130
_shelx_space_group_comment
;
The symmetry employed for this shelxl refinement is uniquely defined
by the following loop, which should always be used as a source of
symmetry information in preference to the above space-group names.
They are only intended as comments.
;
_shelx_estimated_absorpt_t_max 0.988
_shelx_estimated_absorpt_t_min 0.981
_olex2_refinement_description
;
1. Fixed Uiso
 At 1.2 times of:
  All C(H) groups, All C(H,H) groups
 At 1.5 times of:
  All C(H,H,H) groups
2.a Ternary CH refined with riding coordinates:
 C1(H1), C3(H3), C5(H5), C6(H6), C7(H7), C8(H8), C9(H9), C26(H26)
2.b Secondary CH2 refined with riding coordinates:
 C18(H18A,H18B), C35(H35A,H35B)
2.c Aromatic/amide H refined with riding coordinates:
 C12(H12), C13(H13), C14(H14), C15(H15), C16(H16), C21(H21), C22(H22),
 C24(H24), C25(H25), C29(H29), C30(H30), C31(H31), C32(H32), C33(H33), C38(H38),
  C39(H39), C41(H41), C42(H42)
2.d Idealised Me refined as rotating group:
 C10(H10A,H10B,H10C), C19(H19A,H19B,H19C), C27(H27A,H27B,H27C), C36(H36A,H36B,
 H36C)
;

loop_
_space_group_symop_operation_xyz
'x, y, z'
'-x, y+1/2, -z+1/2'
'-x, -y, -z'
'x, -y-1/2, z-1/2'

loop_
_atom_site_label
_atom_site_type_symbol
_atom_site_fract_x
_atom_site_fract_y
_atom_site_fract_z
_atom_site_U_iso_or_equiv
_atom_site_adp_type
_atom_site_occupancy
_atom_site_site_symmetry_order
_atom_site_calc_flag
_atom_site_refinement_flags_posn
_atom_site_refinement_flags_adp
_atom_site_refinement_flags_occupancy
_atom_site_disorder_assembly
_atom_site_disorder_group
F1 F -0.01435(5) 0.75232(14) -0.03799(4) 0.0440(3) Uani 1 1 d . . . . .
F2 F 0.49393(5) 0.75861(14) 0.54127(4) 0.0419(3) Uani 1 1 d . . . . .
O1 O 0.32187(5) 1.31195(13) 0.32407(5) 0.0271(2) Uani 1 1 d . . . . .
O2 O 0.39822(5) 1.16092(13) 0.28865(5) 0.0221(2) Uani 1 1 d . . . . .
O3 O 0.15176(5) 1.30141(13) 0.17742(5) 0.0245(2) Uani 1 1 d . . . . .
O4 O 0.07266(5) 1.14444(13) 0.20600(5) 0.0245(2) Uani 1 1 d . . . . .
O5 O 0.31576(5) 0.67812(12) 0.18228(5) 0.0209(2) Uani 1 1 d . . . . .
O6 O 0.15775(5) 0.69411(12) 0.33085(5) 0.0201(2) Uani 1 1 d . . . . .
N1 N 0.27325(6) 0.93731(14) 0.16444(5) 0.0162(2) Uani 1 1 d . . . . .
N2 N 0.19957(6) 0.95958(14) 0.34262(5) 0.0170(2) Uani 1 1 d . . . . .
C1 C 0.25495(7) 1.05575(17) 0.20678(6) 0.0152(3) Uani 1 1 d . . . . .
H1 H 0.260277 1.165883 0.190027 0.018 Uiso 1 1 calc R . . . .
C2 C 0.28978(7) 1.04749(17) 0.28164(6) 0.0154(3) Uani 1 1 d . . . . .
C3 C 0.21775(7) 1.06614(17) 0.29588(6) 0.0153(3) Uani 1 1 d . . . . .
H3 H 0.210804 1.179918 0.307775 0.018 Uiso 1 1 calc R . . . .
C4 C 0.18345(7) 1.03861(17) 0.22216(6) 0.0157(3) Uani 1 1 d . . . . .
C5 C 0.15341(7) 0.87144(17) 0.20765(6) 0.0163(3) Uani 1 1 d . . . . .
H5 H 0.124639 0.848722 0.239068 0.020 Uiso 1 1 calc R . . . .
C6 C 0.21343(7) 0.75049(17) 0.22097(6) 0.0162(3) Uani 1 1 d . . . . .
H6 H 0.193143 0.640486 0.215534 0.019 Uiso 1 1 calc R . . . .
C7 C 0.25956(7) 0.75934(17) 0.29018(6) 0.0158(3) Uani 1 1 d . . . . .
H7 H 0.280470 0.650747 0.299806 0.019 Uiso 1 1 calc R . . . .
C8 C 0.31955(7) 0.88098(17) 0.29907(6) 0.0163(3) Uani 1 1 d . . . . .
H8 H 0.346653 0.852647 0.266834 0.020 Uiso 1 1 calc R . . . .
C9 C 0.25458(7) 0.77118(17) 0.16934(6) 0.0166(3) Uani 1 1 d . . . . .
H9 H 0.225674 0.736615 0.127058 0.020 Uiso 1 1 calc R . . . .
C10 C 0.30597(9) 0.5186(2) 0.15932(9) 0.0320(4) Uani 1 1 d . . . . .
H10A H 0.274861 0.462881 0.181191 0.048 Uiso 1 1 calc GR . . . .
H10B H 0.349863 0.462587 0.167930 0.048 Uiso 1 1 calc GR . . . .
H10C H 0.286420 0.519748 0.112939 0.048 Uiso 1 1 calc GR . . . .
C11 C 0.30550(7) 0.98355(17) 0.11512(6) 0.0170(3) Uani 1 1 d . . . . .
C12 C 0.29845(7) 0.89327(19) 0.05862(7) 0.0210(3) Uani 1 1 d . . . . .
H12 H 0.273045 0.796282 0.053706 0.025 Uiso 1 1 calc R . . . .
C13 C 0.32847(8) 0.9452(2) 0.00984(7) 0.0246(3) Uani 1 1 d . . . . .
H13 H 0.323202 0.882992 -0.028221 0.030 Uiso 1 1 calc R . . . .
C14 C 0.36581(8) 1.0853(2) 0.01550(7) 0.0274(4) Uani 1 1 d . . . . .
H14 H 0.385078 1.121158 -0.018673 0.033 Uiso 1 1 calc R . . . .
C15 C 0.37466(8) 1.1726(2) 0.07183(7) 0.0270(3) Uani 1 1 d . . . . .
H15 H 0.400776 1.268531 0.076559 0.032 Uiso 1 1 calc R . . . .
C16 C 0.34581(7) 1.12163(18) 0.12154(7) 0.0215(3) Uani 1 1 d . . . . .
H16 H 0.353564 1.181340 0.160385 0.026 Uiso 1 1 calc R . . . .
C17 C 0.33721(7) 1.18744(18) 0.30192(6) 0.0176(3) Uani 1 1 d . . . . .
C18 C 0.44757(8) 1.2916(2) 0.30365(8) 0.0277(3) Uani 1 1 d . . . . .
H18A H 0.453870 1.323848 0.349209 0.033 Uiso 1 1 calc R . . . .
H18B H 0.431453 1.385944 0.276244 0.033 Uiso 1 1 calc R . . . .
C19 C 0.51311(11) 1.2311(3) 0.29112(15) 0.0758(9) Uani 1 1 d . . . . .
H19A H 0.528794 1.138745 0.318905 0.114 Uiso 1 1 calc GR . . . .
H19B H 0.547450 1.316347 0.300209 0.114 Uiso 1 1 calc GR . . . .
H19C H 0.506077 1.198620 0.246020 0.114 Uiso 1 1 calc GR . . . .
C20 C 0.36639(7) 0.85903(17) 0.36550(6) 0.0174(3) Uani 1 1 d . . . . .
C21 C 0.41003(7) 0.72661(18) 0.37362(7) 0.0215(3) Uani 1 1 d . . . . .
H21 H 0.410139 0.658655 0.337961 0.026 Uiso 1 1 calc R . . . .
C22 C 0.45320(8) 0.6919(2) 0.43242(7) 0.0256(3) Uani 1 1 d . . . . .
H22 H 0.482518 0.601300 0.437516 0.031 Uiso 1 1 calc R . . . .
C23 C 0.45223(8) 0.7925(2) 0.48298(7) 0.0275(4) Uani 1 1 d . . . . .
C24 C 0.41052(8) 0.9241(2) 0.47759(7) 0.0277(4) Uani 1 1 d . . . . .
H24 H 0.411227 0.991535 0.513563 0.033 Uiso 1 1 calc R . . . .
C25 C 0.36704(8) 0.95709(19) 0.41829(7) 0.0222(3) Uani 1 1 d . . . . .
H25 H 0.337602 1.047396 0.413917 0.027 Uiso 1 1 calc R . . . .
C26 C 0.21829(7) 0.79204(17) 0.34119(6) 0.0170(3) Uani 1 1 d . . . . .
H26 H 0.247502 0.763861 0.384174 0.020 Uiso 1 1 calc R . . . .
C27 C 0.17268(9) 0.53760(19) 0.35671(8) 0.0298(4) Uani 1 1 d . . . . .
H27A H 0.199711 0.479510 0.331311 0.045 Uiso 1 1 calc GR . . . .
H27B H 0.130067 0.479675 0.355303 0.045 Uiso 1 1 calc GR . . . .
H27C H 0.198566 0.545777 0.401337 0.045 Uiso 1 1 calc GR . . . .
C28 C 0.18993(7) 1.02085(18) 0.40220(6) 0.0175(3) Uani 1 1 d . . . . .
C29 C 0.16124(8) 0.92282(19) 0.44216(7) 0.0230(3) Uani 1 1 d . . . . .
H29 H 0.146977 0.817144 0.428830 0.028 Uiso 1 1 calc R . . . .
C30 C 0.15349(8) 0.9794(2) 0.50137(7) 0.0249(3) Uani 1 1 d . . . . .
H30 H 0.135063 0.910321 0.528468 0.030 Uiso 1 1 calc R . . . .
C31 C 0.17194(8) 1.1332(2) 0.52150(7) 0.0241(3) Uani 1 1 d . . . . .
H31 H 0.164996 1.171585 0.561386 0.029 Uiso 1 1 calc R . . . .
C32 C 0.20079(8) 1.23098(19) 0.48256(7) 0.0244(3) Uani 1 1 d . . . . .
H32 H 0.214070 1.337166 0.495970 0.029 Uiso 1 1 calc R . . . .
C33 C 0.21055(8) 1.17513(18) 0.42387(7) 0.0216(3) Uani 1 1 d . . . . .
H33 H 0.231497 1.242836 0.398223 0.026 Uiso 1 1 calc R . . . .
C34 C 0.13518(7) 1.17642(18) 0.19790(6) 0.0174(3) Uani 1 1 d . . . . .
C35 C 0.02079(8) 1.2685(2) 0.18625(8) 0.0292(4) Uani 1 1 d . . . . .
H35A H -0.024881 1.218219 0.175724 0.035 Uiso 1 1 calc R . . . .
H35B H 0.028058 1.322680 0.147120 0.035 Uiso 1 1 calc R . . . .
C36 C 0.02371(10) 1.3888(2) 0.23800(9) 0.0380(4) Uani 1 1 d . . . . .
H36A H 0.022202 1.333886 0.278190 0.057 Uiso 1 1 calc GR . . . .
H36B H -0.015257 1.461785 0.226179 0.057 Uiso 1 1 calc GR . . . .
H36C H 0.066113 1.450312 0.243804 0.057 Uiso 1 1 calc GR . . . .
C37 C 0.10883(7) 0.84741(18) 0.14034(6) 0.0182(3) Uani 1 1 d . . . . .
C38 C 0.05863(8) 0.72918(19) 0.13215(7) 0.0241(3) Uani 1 1 d . . . . .
H38 H 0.053317 0.668852 0.168408 0.029 Uiso 1 1 calc R . . . .
C39 C 0.01616(8) 0.6969(2) 0.07258(8) 0.0300(4) Uani 1 1 d . . . . .
H39 H -0.018363 0.617334 0.067717 0.036 Uiso 1 1 calc R . . . .
C40 C 0.02596(8) 0.7843(2) 0.02107(7) 0.0296(4) Uani 1 1 d . . . . .
C41 C 0.07489(8) 0.9015(2) 0.02611(7) 0.0272(4) Uani 1 1 d . . . . .
H41 H 0.080289 0.959479 -0.010686 0.033 Uiso 1 1 calc R . . . .
C42 C 0.11637(7) 0.93325(19) 0.08640(7) 0.0215(3) Uani 1 1 d . . . . .
H42 H 0.150207 1.014393 0.090816 0.026 Uiso 1 1 calc R . . . .

loop_
_atom_site_aniso_label
_atom_site_aniso_U_11
_atom_site_aniso_U_22
_atom_site_aniso_U_33
_atom_site_aniso_U_23
_atom_site_aniso_U_13
_atom_site_aniso_U_12
F1 0.0455(6) 0.0546(7) 0.0230(5) -0.0106(5) -0.0110(4) 0.0048(5)
F2 0.0397(6) 0.0528(7) 0.0243(5) 0.0069(5) -0.0114(4) 0.0019(5)
O1 0.0292(6) 0.0195(6) 0.0349(6) -0.0080(5) 0.0122(5) -0.0042(5)
O2 0.0190(5) 0.0235(6) 0.0249(5) -0.0036(4) 0.0071(4) -0.0043(4)
O3 0.0273(5) 0.0217(6) 0.0271(5) 0.0087(5) 0.0119(4) 0.0054(5)
O4 0.0190(5) 0.0232(6) 0.0329(6) 0.0047(5) 0.0094(4) 0.0047(4)
O5 0.0213(5) 0.0167(5) 0.0241(5) -0.0032(4) 0.0043(4) 0.0028(4)
O6 0.0213(5) 0.0173(5) 0.0213(5) 0.0037(4) 0.0039(4) -0.0030(4)
N1 0.0206(6) 0.0142(6) 0.0153(5) -0.0013(5) 0.0072(5) 0.0004(5)
N2 0.0225(6) 0.0154(6) 0.0144(5) 0.0018(5) 0.0065(5) -0.0002(5)
C1 0.0184(6) 0.0136(7) 0.0145(6) 0.0002(5) 0.0054(5) 0.0006(5)
C2 0.0173(6) 0.0155(7) 0.0135(6) -0.0001(5) 0.0040(5) 0.0001(5)
C3 0.0187(6) 0.0138(7) 0.0141(6) 0.0014(5) 0.0052(5) -0.0001(5)
C4 0.0171(6) 0.0169(7) 0.0136(6) 0.0016(5) 0.0045(5) 0.0009(5)
C5 0.0174(6) 0.0168(7) 0.0145(6) 0.0014(5) 0.0033(5) -0.0006(5)
C6 0.0177(7) 0.0151(7) 0.0152(6) -0.0002(5) 0.0023(5) -0.0006(5)
C7 0.0177(6) 0.0134(7) 0.0156(6) 0.0006(5) 0.0024(5) 0.0000(5)
C8 0.0182(7) 0.0152(7) 0.0152(6) -0.0005(5) 0.0029(5) 0.0003(5)
C9 0.0181(7) 0.0150(7) 0.0166(6) -0.0011(5) 0.0038(5) 0.0008(5)
C10 0.0314(9) 0.0198(9) 0.0424(9) -0.0074(7) 0.0034(7) 0.0038(7)
C11 0.0170(6) 0.0183(7) 0.0163(6) 0.0021(5) 0.0052(5) 0.0034(5)
C12 0.0205(7) 0.0227(8) 0.0202(7) -0.0026(6) 0.0053(6) -0.0002(6)
C13 0.0237(7) 0.0334(9) 0.0180(7) -0.0045(6) 0.0072(6) 0.0038(7)
C14 0.0288(8) 0.0339(10) 0.0240(7) 0.0040(7) 0.0156(6) 0.0040(7)
C15 0.0298(8) 0.0242(9) 0.0312(8) -0.0003(7) 0.0156(7) -0.0033(7)
C16 0.0247(7) 0.0217(8) 0.0203(7) -0.0034(6) 0.0094(6) 0.0005(6)
C17 0.0204(7) 0.0190(7) 0.0135(6) 0.0008(5) 0.0039(5) -0.0005(6)
C18 0.0231(7) 0.0301(9) 0.0290(8) -0.0037(7) 0.0043(6) -0.0110(7)
C19 0.0313(11) 0.0750(18) 0.130(2) -0.0402(17) 0.0362(14) -0.0216(11)
C20 0.0158(6) 0.0182(7) 0.0177(6) 0.0011(6) 0.0028(5) -0.0032(5)
C21 0.0218(7) 0.0222(8) 0.0209(7) 0.0015(6) 0.0056(6) 0.0014(6)
C22 0.0203(7) 0.0280(9) 0.0277(8) 0.0073(7) 0.0039(6) 0.0035(6)
C23 0.0224(7) 0.0358(10) 0.0200(7) 0.0070(7) -0.0043(6) -0.0033(7)
C24 0.0321(8) 0.0295(9) 0.0188(7) -0.0037(6) 0.0003(6) -0.0065(7)
C25 0.0237(7) 0.0199(8) 0.0218(7) -0.0017(6) 0.0022(6) -0.0011(6)
C26 0.0196(7) 0.0157(7) 0.0149(6) 0.0018(5) 0.0021(5) -0.0019(6)
C27 0.0327(9) 0.0207(9) 0.0347(9) 0.0066(7) 0.0047(7) -0.0050(7)
C28 0.0168(6) 0.0216(8) 0.0140(6) 0.0009(5) 0.0030(5) 0.0014(6)
C29 0.0275(8) 0.0220(8) 0.0203(7) 0.0002(6) 0.0073(6) -0.0044(6)
C30 0.0283(8) 0.0304(9) 0.0181(7) 0.0039(6) 0.0097(6) -0.0035(7)
C31 0.0265(8) 0.0309(9) 0.0163(6) -0.0009(6) 0.0081(6) 0.0016(7)
C32 0.0308(8) 0.0222(8) 0.0208(7) -0.0022(6) 0.0070(6) 0.0005(6)
C33 0.0266(7) 0.0209(8) 0.0185(7) 0.0022(6) 0.0079(6) -0.0021(6)
C34 0.0205(7) 0.0194(8) 0.0136(6) -0.0001(5) 0.0062(5) 0.0016(6)
C35 0.0217(8) 0.0303(9) 0.0354(9) 0.0026(7) 0.0063(7) 0.0070(7)
C36 0.0463(11) 0.0334(10) 0.0421(10) 0.0010(8) 0.0264(9) 0.0040(8)
C37 0.0184(7) 0.0189(8) 0.0167(6) -0.0014(6) 0.0028(5) 0.0033(6)
C38 0.0253(8) 0.0239(8) 0.0224(7) -0.0007(6) 0.0037(6) -0.0013(6)
C39 0.0266(8) 0.0299(9) 0.0303(8) -0.0073(7) -0.0006(7) -0.0023(7)
C40 0.0290(8) 0.0358(10) 0.0187(7) -0.0074(7) -0.0056(6) 0.0088(7)
C41 0.0317(8) 0.0309(9) 0.0179(7) 0.0027(6) 0.0034(6) 0.0106(7)
C42 0.0223(7) 0.0222(8) 0.0197(7) 0.0013(6) 0.0042(6) 0.0037(6)

loop_
_atom_type_symbol
_atom_type_description
_atom_type_scat_dispersion_real
_atom_type_scat_dispersion_imag
_atom_type_scat_source
C C 0.0033 0.0016 'International Tables Vol C Tables 4.2.6.8 and 6.1.1.4'
H H 0.0000 0.0000 'International Tables Vol C Tables 4.2.6.8 and 6.1.1.4'
F F 0.0171 0.0103 'International Tables Vol C Tables 4.2.6.8 and 6.1.1.4'
N N 0.0061 0.0033 'International Tables Vol C Tables 4.2.6.8 and 6.1.1.4'
O O 0.0106 0.0060 'International Tables Vol C Tables 4.2.6.8 and 6.1.1.4'

loop_
_geom_angle_atom_site_label_1
_geom_angle_atom_site_label_2
_geom_angle_atom_site_label_3
_geom_angle
_geom_angle_site_symmetry_1
_geom_angle_site_symmetry_3
C17 O2 C18 116.22(11) . .
C34 O4 C35 117.03(12) . .
C10 O5 C9 113.36(11) . .
C27 O6 C26 111.25(11) . .
C1 N1 C9 120.15(11) . .
C11 N1 C1 120.54(11) . .
C11 N1 C9 119.18(11) . .
C3 N2 C26 118.02(11) . .
C28 N2 C3 120.31(11) . .
C28 N2 C26 116.95(11) . .
N1 C1 H1 109.9 . .
N1 C1 C2 118.83(11) . .
N1 C1 C4 116.80(11) . .
C2 C1 H1 109.9 . .
C4 C1 H1 109.9 . .
C4 C1 C2 90.12(9) . .
C3 C2 C1 88.51(9) . .
C8 C2 C1 110.09(11) . .
C8 C2 C3 112.08(11) . .
C17 C2 C1 111.13(11) . .
C17 C2 C3 115.15(11) . .
C17 C2 C8 116.45(11) . .
N2 C3 C2 117.90(11) . .
N2 C3 H3 109.6 . .
N2 C3 C4 118.41(11) . .
C2 C3 H3 109.6 . .
C2 C3 C4 90.40(9) . .
C4 C3 H3 109.6 . .
C1 C4 C3 88.90(9) . .
C5 C4 C1 112.68(11) . .
C5 C4 C3 113.45(11) . .
C34 C4 C1 114.26(11) . .
C34 C4 C3 109.30(11) . .
C34 C4 C5 115.35(11) . .
C4 C5 H5 107.5 . .
C4 C5 C6 107.45(11) . .
C4 C5 C37 115.71(11) . .
C6 C5 H5 107.5 . .
C37 C5 H5 107.5 . .
C37 C5 C6 110.82(11) . .
C5 C6 H6 107.1 . .
C5 C6 C7 114.55(11) . .
C7 C6 H6 107.1 . .
C9 C6 C5 108.78(11) . .
C9 C6 H6 107.1 . .
C9 C6 C7 111.93(11) . .
C6 C7 H7 106.6 . .
C8 C7 C6 115.21(11) . .
C8 C7 H7 106.6 . .
C26 C7 C6 112.24(11) . .
C26 C7 H7 106.6 . .
C26 C7 C8 109.16(11) . .
C2 C8 C7 108.15(11) . .
C2 C8 H8 107.0 . .
C2 C8 C20 117.53(11) . .
C7 C8 H8 107.0 . .
C20 C8 C7 109.55(11) . .
C20 C8 H8 107.0 . .
O5 C9 N1 107.85(11) . .
O5 C9 C6 112.57(11) . .
O5 C9 H9 108.6 . .
N1 C9 C6 110.63(11) . .
N1 C9 H9 108.6 . .
C6 C9 H9 108.6 . .
O5 C10 H10A 109.5 . .
O5 C10 H10B 109.5 . .
O5 C10 H10C 109.5 . .
H10A C10 H10B 109.5 . .
H10A C10 H10C 109.5 . .
H10B C10 H10C 109.5 . .
C12 C11 N1 121.50(13) . .
C16 C11 N1 120.50(12) . .
C16 C11 C12 118.00(12) . .
C11 C12 H12 119.9 . .
C13 C12 C11 120.20(14) . .
C13 C12 H12 119.9 . .
C12 C13 H13 119.3 . .
C14 C13 C12 121.35(14) . .
C14 C13 H13 119.3 . .
C13 C14 H14 120.6 . .
C13 C14 C15 118.80(14) . .
C15 C14 H14 120.6 . .
C14 C15 H15 119.6 . .
C14 C15 C16 120.74(15) . .
C16 C15 H15 119.6 . .
C11 C16 H16 119.6 . .
C15 C16 C11 120.81(14) . .
C15 C16 H16 119.6 . .
O1 C17 O2 123.52(13) . .
O1 C17 C2 125.05(13) . .
O2 C17 C2 111.32(12) . .
O2 C18 H18A 110.3 . .
O2 C18 H18B 110.3 . .
O2 C18 C19 107.14(15) . .
H18A C18 H18B 108.5 . .
C19 C18 H18A 110.3 . .
C19 C18 H18B 110.3 . .
C18 C19 H19A 109.5 . .
C18 C19 H19B 109.5 . .
C18 C19 H19C 109.5 . .
H19A C19 H19B 109.5 . .
H19A C19 H19C 109.5 . .
H19B C19 H19C 109.5 . .
C21 C20 C8 116.68(12) . .
C25 C20 C8 125.01(13) . .
C25 C20 C21 118.27(13) . .
C20 C21 H21 119.2 . .
C22 C21 C20 121.67(14) . .
C22 C21 H21 119.2 . .
C21 C22 H22 121.0 . .
C23 C22 C21 117.92(15) . .
C23 C22 H22 121.0 . .
F2 C23 C22 118.46(15) . .
F2 C23 C24 118.77(14) . .
C24 C23 C22 122.76(14) . .
C23 C24 H24 120.6 . .
C23 C24 C25 118.76(14) . .
C25 C24 H24 120.6 . .
C20 C25 C24 120.62(14) . .
C20 C25 H25 119.7 . .
C24 C25 H25 119.7 . .
O6 C26 N2 109.47(11) . .
O6 C26 C7 111.46(11) . .
O6 C26 H26 108.0 . .
N2 C26 C7 111.78(11) . .
N2 C26 H26 108.0 . .
C7 C26 H26 108.0 . .
O6 C27 H27A 109.5 . .
O6 C27 H27B 109.5 . .
O6 C27 H27C 109.5 . .
H27A C27 H27B 109.5 . .
H27A C27 H27C 109.5 . .
H27B C27 H27C 109.5 . .
C29 C28 N2 119.68(13) . .
C33 C28 N2 122.35(12) . .
C33 C28 C29 117.92(13) . .
C28 C29 H29 119.8 . .
C30 C29 C28 120.30(14) . .
C30 C29 H29 119.8 . .
C29 C30 H30 119.3 . .
C31 C30 C29 121.43(14) . .
C31 C30 H30 119.3 . .
C30 C31 H31 120.6 . .
C30 C31 C32 118.76(13) . .
C32 C31 H31 120.6 . .
C31 C32 H32 119.7 . .
C31 C32 C33 120.63(14) . .
C33 C32 H32 119.7 . .
C28 C33 H33 119.5 . .
C32 C33 C28 120.91(13) . .
C32 C33 H33 119.5 . .
O3 C34 O4 124.48(13) . .
O3 C34 C4 124.63(13) . .
O4 C34 C4 110.77(12) . .
O4 C35 H35A 109.4 . .
O4 C35 H35B 109.4 . .
O4 C35 C36 110.97(14) . .
H35A C35 H35B 108.0 . .
C36 C35 H35A 109.4 . .
C36 C35 H35B 109.4 . .
C35 C36 H36A 109.5 . .
C35 C36 H36B 109.5 . .
C35 C36 H36C 109.5 . .
H36A C36 H36B 109.5 . .
H36A C36 H36C 109.5 . .
H36B C36 H36C 109.5 . .
C38 C37 C5 117.77(12) . .
C42 C37 C5 124.10(13) . .
C42 C37 C38 118.11(13) . .
C37 C38 H38 119.0 . .
C39 C38 C37 122.01(14) . .
C39 C38 H38 119.0 . .
C38 C39 H39 121.3 . .
C40 C39 C38 117.49(15) . .
C40 C39 H39 121.3 . .
F1 C40 C39 118.36(15) . .
F1 C40 C41 118.53(15) . .
C39 C40 C41 123.11(14) . .
C40 C41 H41 120.8 . .
C40 C41 C42 118.47(14) . .
C42 C41 H41 120.8 . .
C37 C42 H42 119.6 . .
C41 C42 C37 120.81(14) . .
C41 C42 H42 119.6 . .

loop_
_geom_bond_atom_site_label_1
_geom_bond_atom_site_label_2
_geom_bond_distance
_geom_bond_site_symmetry_2
F1 C40 1.3633(16) .
F2 C23 1.3646(16) .
O1 C17 1.2098(17) .
O2 C17 1.3418(17) .
O2 C18 1.4611(18) .
O3 C34 1.2064(17) .
O4 C34 1.3374(17) .
O4 C35 1.4631(18) .
O5 C9 1.4297(16) .
O5 C10 1.4160(19) .
O6 C26 1.4430(17) .
O6 C27 1.4221(18) .
N1 C1 1.4428(17) .
N1 C9 1.4451(18) .
N1 C11 1.4120(17) .
N2 C3 1.4450(17) .
N2 C26 1.4487(18) .
N2 C28 1.4255(17) .
C1 H1 1.0000 .
C1 C2 1.5959(18) .
C1 C4 1.5559(18) .
C2 C3 1.5575(18) .
C2 C8 1.5244(19) .
C2 C17 1.5083(19) .
C3 H3 1.0000 .
C3 C4 1.5867(18) .
C4 C5 1.5230(19) .
C4 C34 1.5186(19) .
C5 H5 1.0000 .
C5 C6 1.5508(19) .
C5 C37 1.5263(18) .
C6 H6 1.0000 .
C6 C7 1.5598(18) .
C6 C9 1.5333(18) .
C7 H7 1.0000 .
C7 C8 1.5564(19) .
C7 C26 1.5386(19) .
C8 H8 1.0000 .
C8 C20 1.5270(18) .
C9 H9 1.0000 .
C10 H10A 0.9800 .
C10 H10B 0.9800 .
C10 H10C 0.9800 .
C11 C12 1.4024(19) .
C11 C16 1.398(2) .
C12 H12 0.9500 .
C12 C13 1.388(2) .
C13 H13 0.9500 .
C13 C14 1.380(2) .
C14 H14 0.9500 .
C14 C15 1.383(2) .
C15 H15 0.9500 .
C15 C16 1.389(2) .
C16 H16 0.9500 .
C18 H18A 0.9900 .
C18 H18B 0.9900 .
C18 C19 1.494(3) .
C19 H19A 0.9800 .
C19 H19B 0.9800 .
C19 H19C 0.9800 .
C20 C21 1.398(2) .
C20 C25 1.391(2) .
C21 H21 0.9500 .
C21 C22 1.387(2) .
C22 H22 0.9500 .
C22 C23 1.371(2) .
C23 C24 1.371(2) .
C24 H24 0.9500 .
C24 C25 1.395(2) .
C25 H25 0.9500 .
C26 H26 1.0000 .
C27 H27A 0.9800 .
C27 H27B 0.9800 .
C27 H27C 0.9800 .
C28 C29 1.399(2) .
C28 C33 1.398(2) .
C29 H29 0.9500 .
C29 C30 1.392(2) .
C30 H30 0.9500 .
C30 C31 1.377(2) .
C31 H31 0.9500 .
C31 C32 1.384(2) .
C32 H32 0.9500 .
C32 C33 1.393(2) .
C33 H33 0.9500 .
C35 H35A 0.9900 .
C35 H35B 0.9900 .
C35 C36 1.484(2) .
C36 H36A 0.9800 .
C36 H36B 0.9800 .
C36 H36C 0.9800 .
C37 C38 1.395(2) .
C37 C42 1.394(2) .
C38 H38 0.9500 .
C38 C39 1.390(2) .
C39 H39 0.9500 .
C39 C40 1.371(2) .
C40 C41 1.375(2) .
C41 H41 0.9500 .
C41 C42 1.393(2) .
C42 H42 0.9500 .

loop_
_geom_torsion_atom_site_label_1
_geom_torsion_atom_site_label_2
_geom_torsion_atom_site_label_3
_geom_torsion_atom_site_label_4
_geom_torsion
_geom_torsion_site_symmetry_1
_geom_torsion_site_symmetry_2
_geom_torsion_site_symmetry_3
_geom_torsion_site_symmetry_4
F1 C40 C41 C42 -179.53(14) . . . .
F2 C23 C24 C25 -178.89(14) . . . .
N1 C1 C2 C3 -132.00(12) . . . .
N1 C1 C2 C8 -18.99(16) . . . .
N1 C1 C2 C17 111.53(13) . . . .
N1 C1 C4 C3 133.52(12) . . . .
N1 C1 C4 C5 18.46(16) . . . .
N1 C1 C4 C34 -115.75(13) . . . .
N1 C11 C12 C13 177.36(13) . . . .
N1 C11 C16 C15 -176.48(14) . . . .
N2 C3 C4 C1 -133.41(12) . . . .
N2 C3 C4 C5 -19.07(16) . . . .
N2 C3 C4 C34 111.21(13) . . . .
N2 C28 C29 C30 177.99(13) . . . .
N2 C28 C33 C32 -179.56(13) . . . .
C1 N1 C9 O5 -121.35(12) . . . .
C1 N1 C9 C6 2.15(16) . . . .
C1 N1 C11 C12 -152.51(13) . . . .
C1 N1 C11 C16 27.66(19) . . . .
C1 C2 C3 N2 133.56(12) . . . .
C1 C2 C3 C4 10.74(10) . . . .
C1 C2 C8 C7 -66.62(13) . . . .
C1 C2 C8 C20 168.76(11) . . . .
C1 C2 C17 O1 94.12(16) . . . .
C1 C2 C17 O2 -82.06(14) . . . .
C1 C4 C5 C6 32.95(14) . . . .
C1 C4 C5 C37 -91.44(14) . . . .
C1 C4 C34 O3 -11.23(19) . . . .
C1 C4 C34 O4 172.59(11) . . . .
C2 C1 C4 C3 10.75(10) . . . .
C2 C1 C4 C5 -104.31(11) . . . .
C2 C1 C4 C34 121.48(11) . . . .
C2 C3 C4 C1 -11.01(10) . . . .
C2 C3 C4 C5 103.32(12) . . . .
C2 C3 C4 C34 -126.40(11) . . . .
C2 C8 C20 C21 -159.81(12) . . . .
C2 C8 C20 C25 22.4(2) . . . .
C3 N2 C26 O6 -120.62(12) . . . .
C3 N2 C26 C7 3.38(16) . . . .
C3 N2 C28 C29 169.11(13) . . . .
C3 N2 C28 C33 -13.36(19) . . . .
C3 C2 C8 C7 30.18(14) . . . .
C3 C2 C8 C20 -94.44(14) . . . .
C3 C2 C17 O1 -4.55(19) . . . .
C3 C2 C17 O2 179.27(11) . . . .
C3 C4 C5 C6 -66.18(13) . . . .
C3 C4 C5 C37 169.43(11) . . . .
C3 C4 C34 O3 86.56(15) . . . .
C3 C4 C34 O4 -89.62(13) . . . .
C4 C1 C2 C3 -10.95(10) . . . .
C4 C1 C2 C8 102.06(11) . . . .
C4 C1 C2 C17 -127.42(11) . . . .
C4 C5 C6 C7 56.03(14) . . . .
C4 C5 C6 C9 -70.06(13) . . . .
C4 C5 C37 C38 -153.51(13) . . . .
C4 C5 C37 C42 28.24(19) . . . .
C5 C4 C34 O3 -144.20(14) . . . .
C5 C4 C34 O4 39.63(15) . . . .
C5 C6 C7 C8 -88.20(14) . . . .
C5 C6 C7 C26 37.57(16) . . . .
C5 C6 C9 O5 172.82(11) . . . .
C5 C6 C9 N1 52.08(14) . . . .
C5 C37 C38 C39 -179.13(14) . . . .
C5 C37 C42 C41 178.21(13) . . . .
C6 C5 C37 C38 83.87(15) . . . .
C6 C5 C37 C42 -94.38(16) . . . .
C6 C7 C8 C2 59.36(14) . . . .
C6 C7 C8 C20 -171.39(11) . . . .
C6 C7 C26 O6 44.75(15) . . . .
C6 C7 C26 N2 -78.12(14) . . . .
C7 C6 C9 O5 45.22(15) . . . .
C7 C6 C9 N1 -75.52(14) . . . .
C7 C8 C20 C21 76.27(15) . . . .
C7 C8 C20 C25 -101.50(16) . . . .
C8 C2 C3 N2 22.44(16) . . . .
C8 C2 C3 C4 -100.38(11) . . . .
C8 C2 C17 O1 -138.76(14) . . . .
C8 C2 C17 O2 45.06(15) . . . .
C8 C7 C26 O6 173.75(10) . . . .
C8 C7 C26 N2 50.87(14) . . . .
C8 C20 C21 C22 -177.88(13) . . . .
C8 C20 C25 C24 178.10(14) . . . .
C9 N1 C1 C2 67.18(16) . . . .
C9 N1 C1 C4 -39.12(17) . . . .
C9 N1 C11 C12 23.34(19) . . . .
C9 N1 C11 C16 -156.49(13) . . . .
C9 C6 C7 C8 36.24(16) . . . .
C9 C6 C7 C26 162.01(12) . . . .
C10 O5 C9 N1 -152.00(12) . . . .
C10 O5 C9 C6 85.67(14) . . . .
C11 N1 C1 C2 -117.01(14) . . . .
C11 N1 C1 C4 136.69(12) . . . .
C11 N1 C9 O5 62.78(15) . . . .
C11 N1 C9 C6 -173.71(11) . . . .
C11 C12 C13 C14 0.1(2) . . . .
C12 C11 C16 C15 3.7(2) . . . .
C12 C13 C14 C15 1.7(2) . . . .
C13 C14 C15 C16 -0.8(2) . . . .
C14 C15 C16 C11 -1.9(2) . . . .
C16 C11 C12 C13 -2.8(2) . . . .
C17 O2 C18 C19 174.71(17) . . . .
C17 C2 C3 N2 -113.72(13) . . . .
C17 C2 C3 C4 123.46(11) . . . .
C17 C2 C8 C7 165.74(11) . . . .
C17 C2 C8 C20 41.12(16) . . . .
C18 O2 C17 O1 1.15(19) . . . .
C18 O2 C17 C2 177.40(11) . . . .
C20 C21 C22 C23 -0.3(2) . . . .
C21 C20 C25 C24 0.4(2) . . . .
C21 C22 C23 F2 179.29(14) . . . .
C21 C22 C23 C24 0.2(2) . . . .
C22 C23 C24 C25 0.2(2) . . . .
C23 C24 C25 C20 -0.5(2) . . . .
C25 C20 C21 C22 0.0(2) . . . .
C26 N2 C3 C2 -42.09(17) . . . .
C26 N2 C3 C4 65.09(16) . . . .
C26 N2 C28 C29 -35.69(18) . . . .
C26 N2 C28 C33 141.84(14) . . . .
C26 C7 C8 C2 -67.98(13) . . . .
C26 C7 C8 C20 61.27(14) . . . .
C27 O6 C26 N2 -153.80(12) . . . .
C27 O6 C26 C7 82.01(14) . . . .
C28 N2 C3 C2 112.86(14) . . . .
C28 N2 C3 C4 -139.97(12) . . . .
C28 N2 C26 O6 83.60(14) . . . .
C28 N2 C26 C7 -152.40(11) . . . .
C28 C29 C30 C31 1.7(2) . . . .
C29 C28 C33 C32 -2.0(2) . . . .
C29 C30 C31 C32 -2.1(2) . . . .
C30 C31 C32 C33 0.4(2) . . . .
C31 C32 C33 C28 1.6(2) . . . .
C33 C28 C29 C30 0.3(2) . . . .
C34 O4 C35 C36 -84.48(16) . . . .
C34 C4 C5 C6 166.64(10) . . . .
C34 C4 C5 C37 42.25(16) . . . .
C35 O4 C34 O3 2.3(2) . . . .
C35 O4 C34 C4 178.51(11) . . . .
C37 C5 C6 C7 -176.67(11) . . . .
C37 C5 C6 C9 57.24(14) . . . .
C37 C38 C39 C40 1.1(2) . . . .
C38 C37 C42 C41 0.0(2) . . . .
C38 C39 C40 F1 178.77(14) . . . .
C38 C39 C40 C41 -0.6(3) . . . .
C39 C40 C41 C42 -0.2(2) . . . .
C40 C41 C42 C37 0.5(2) . . . .
C42 C37 C38 C39 -0.8(2) . . . .
